data_2107012
loop_
_publ_author_name
'Kato, K.'

_publ_section_title
;
 Die OD-Struktur von Bleisilicat Pb2 Si O4 und
 Bleisilicat-Germanat-Mischkristall Pb2 (Si Ge) O4
;
_journal_name_full 'Acta Crystallographica B (24,1968-38,1982)'
_journal_page_first 2539
_journal_page_last 2545
_journal_volume 36
_journal_year 1980
_chemical_formula_sum 'O4 Pb2 Si'
_chemical_name_systematic 'Pb2 (Si O4)'
_space_group_IT_number 2
_symmetry_space_group_name_Hall '-P 1 (-x,-1/2*y+1/2*z,1/2*y+1/2*z)'
_symmetry_space_group_name_H-M 'A -1'
_cell_angle_alpha 90
_cell_angle_beta 96.78
_cell_angle_gamma 90
_cell_formula_units_Z 4
_cell_length_a 38.789
_cell_length_b 7.567
_cell_length_c 12.212
_cell_volume 3559.355
_citation_journal_id_ASTM ACBCAR
_cod_data_source_file Kato_ACBCAR_1980_1267.cif
_cod_data_source_block O4Pb2Si1
_cod_original_sg_symbol_H-M 'P -1 (-a,-b+c,b+c)'
_cod_original_formula_sum 'O4 Pb2 Si1'
_cod_database_code 2107012

loop_
_symmetry_equiv_pos_as_xyz
x,y,z
-x,-y,-z
x,y+1/2,z+1/2
-x,-y+1/2,-z+1/2

loop_
_atom_site_label
_atom_site_type_symbol
_atom_site_fract_x
_atom_site_fract_y
_atom_site_fract_z
_atom_site_occupancy
_atom_site_U_iso_or_equiv
O4 O-2 0.043 0 0.03 0.5 0.0
O2 O-2 0.0618 0.29 -0.081 1 0.0
Pb4 Pb+2 0.11852 0 -0.3782 0.5 0.0
O1 O-2 0.0597 0.285 0.14 1 0.0
O3 O-2 0 0.299 0 0.5 0.0
Pb3 Pb+2 0.04597 0 -0.2344 0.5 0.0
Pb2 Pb+2 0.11977 0 0.1222 0.5 0.0
O6 O-2 0.1099 0 -0.198 0.5 0.0
Si1 Si+4 0.0405 0.2101 0.0228 1 0.0
Pb1 Pb+2 0.04725 0 0.2995 0.5 0.0
O5 O-2 0.1057 0 0.295 0.5 0.0
